data_7226379
loop_
_publ_author_name
'Jiang, Shuang'
'Zhang, Tianyong'
'Zhang, Xia'
'Zhang, Guanghui'
'Hai, Li'
'Li, Bin'

_publ_section_title
;
 Synthesis, Structural Characterization, and Chemical Properties of
 Pentacoordinate Model Complexes for the Active Site of [Fe]-Hydrogenase
;
_journal_name_full 'RSC Adv.'
_journal_paper_doi 10.1039/C6RA18628A
_journal_year 2016
_chemical_formula_sum 'C30 H38 Fe I2 N2 O3'
_chemical_formula_weight 784.27
_chemical_name_systematic
; 
 ? 
;
_space_group_IT_number 33
_symmetry_cell_setting orthorhombic
_symmetry_space_group_name_Hall 'P 2c -2n'
_symmetry_space_group_name_H-M 'P n a 21'
_atom_sites_solution_hydrogens geom
_atom_sites_solution_primary direct
_atom_sites_solution_secondary difmap
_audit_creation_method SHELXL-97
_audit_update_record
;
2015-10-06 deposited with the CCDC.
2016-08-26 downloaded from the CCDC.
;
_cell_angle_alpha 90.00
_cell_angle_beta 90.00
_cell_angle_gamma 90.00
_cell_formula_units_Z 8
_cell_length_a 18.490(4)
_cell_length_b 10.356(2)
_cell_length_c 33.072(7)
_cell_measurement_reflns_used 11944
_cell_measurement_temperature 113(2)
_cell_measurement_theta_max 27.8625
_cell_measurement_theta_min 2.0607
_cell_volume 6333(2)
_computing_cell_refinement crystalclear
_computing_data_collection crystalclear
_computing_data_reduction crystalclear
_computing_molecular_graphics 'Bruker SHELXTL'
_computing_publication_material 'Bruker SHELXTL'
_computing_structure_refinement 'SHELXL-97 (Sheldrick, 1997)'
_computing_structure_solution 'SHELXS-97 (Sheldrick, 1990)'
_diffrn_ambient_temperature 113(2)
_diffrn_measured_fraction_theta_full 0.999
_diffrn_measured_fraction_theta_max 0.999
_diffrn_measurement_device_type 'rigaku saturn'
_diffrn_measurement_method '\w scans'
_diffrn_radiation_monochromator multilayer
_diffrn_radiation_source 'rotating anode'
_diffrn_radiation_type MoK\a
_diffrn_radiation_wavelength 0.71073
_diffrn_reflns_av_R_equivalents 0.0832
_diffrn_reflns_av_sigmaI/netI 0.1014
_diffrn_reflns_limit_h_max 15
_diffrn_reflns_limit_h_min -24
_diffrn_reflns_limit_k_max 13
_diffrn_reflns_limit_k_min -13
_diffrn_reflns_limit_l_max 43
_diffrn_reflns_limit_l_min -43
_diffrn_reflns_number 58885
_diffrn_reflns_theta_full 27.87
_diffrn_reflns_theta_max 27.87
_diffrn_reflns_theta_min 1.23
_diffrn_standards_decay_% 0
_diffrn_standards_interval_count 0
_diffrn_standards_interval_time 0
_diffrn_standards_number 0
_exptl_absorpt_coefficient_mu 2.458
_exptl_absorpt_correction_T_max 0.7569
_exptl_absorpt_correction_T_min 0.6392
_exptl_absorpt_correction_type multi-scan
_exptl_absorpt_process_details crystalclear
_exptl_crystal_colour darkred
_exptl_crystal_density_diffrn 1.645
_exptl_crystal_density_method 'not measured'
_exptl_crystal_description block
_exptl_crystal_F_000 3104
_exptl_crystal_size_max 0.20
_exptl_crystal_size_mid 0.18
_exptl_crystal_size_min 0.12
_refine_diff_density_max 2.248
_refine_diff_density_min -1.324
_refine_diff_density_rms 0.169
_refine_ls_abs_structure_details 'Flack H D (1983), Acta Cryst. A39, 876-881'
_refine_ls_abs_structure_Flack -0.03(3)
_refine_ls_extinction_coef 0.00084(6)
_refine_ls_extinction_expression Fc^*^=kFc[1+0.001xFc^2^\l^3^/sin(2\q)]^-1/4^
_refine_ls_extinction_method SHELXL
_refine_ls_goodness_of_fit_ref 1.092
_refine_ls_hydrogen_treatment mixed
_refine_ls_matrix_type full
_refine_ls_number_parameters 702
_refine_ls_number_reflns 15063
_refine_ls_number_restraints 20
_refine_ls_restrained_S_all 1.093
_refine_ls_R_factor_all 0.0915
_refine_ls_R_factor_gt 0.0629
_refine_ls_shift/su_max 0.001
_refine_ls_shift/su_mean 0.000
_refine_ls_structure_factor_coef Fsqd
_refine_ls_weighting_details 'calc w=1/[\s^2^(Fo^2^)+(0.0557P)^2^+0.0000P] where P=(Fo^2^+2Fc^2^)/3'
_refine_ls_weighting_scheme calc
_refine_ls_wR_factor_gt 0.1279
_refine_ls_wR_factor_ref 0.1463
_reflns_number_gt 11502
_reflns_number_total 15063
_reflns_threshold_expression >2sigma(I)
_cod_data_source_file c6ra18628a2.cif
_cod_data_source_block r141110e1
_cod_depositor_comments
;
The following automatic conversions were performed:

'_symmetry_cell_setting' value 'Orthorhombic' changed to
'orthorhombic' according to
/usr/data/users/saulius/crontab/automatic-downloads/rss-feeds/RSC/lib/dictionaries/cif_core.dic
dictionary named 'cif_core.dic' version 2.4.2 from 2011-04-26.

'_exptl_absorpt_correction_type' value 'MULTI-SCAN' changed to
'multi-scan' according to
/usr/data/users/saulius/crontab/automatic-downloads/rss-feeds/RSC/lib/dictionaries/cif_core.dic
dictionary named 'cif_core.dic' version 2.4.2 from 2011-04-26.

Automatic conversion script
Id: cif_fix_values 4268 2015-11-12 08:31:59Z antanas 
;
_cod_original_sg_symbol_H-M Pna2(1)
_cod_database_code 7226379

loop_
_symmetry_equiv_pos_as_xyz
'x, y, z'
'-x, -y, z+1/2'
'x+1/2, -y+1/2, z'
'-x+1/2, y+1/2, z+1/2'

loop_
_atom_site_label
_atom_site_type_symbol
_atom_site_fract_x
_atom_site_fract_y
_atom_site_fract_z
_atom_site_U_iso_or_equiv
_atom_site_adp_type
_atom_site_occupancy
_atom_site_symmetry_multiplicity
_atom_site_calc_flag
_atom_site_refinement_flags
I1 I 0.77858(4) 0.55482(7) 0.685998(19) 0.03279(16) Uani 1 1 d .
I2 I 0.88967(4) 0.30163(6) 0.74287(2) 0.03366(16) Uani 1 1 d .
I3 I 0.83450(3) 0.15525(6) 0.502057(19) 0.03127(15) Uani 1 1 d .
I4 I 0.99873(4) 0.10674(6) 0.43333(2) 0.03608(16) Uani 1 1 d .
Fe1 Fe 0.85826(7) 0.54628(13) 0.75405(4) 0.0228(3) Uani 1 1 d .
Fe2 Fe 0.97071(7) 0.23205(12) 0.50247(4) 0.0247(3) Uani 1 1 d .
O5 O 1.1151(4) 0.2969(6) 0.49343(19) 0.0256(14) Uani 1 1 d U
C32 C 1.0706(6) 0.2799(10) 0.4969(3) 0.032(2) Uani 1 1 d U
O1 O 0.8177(4) 0.8166(7) 0.7615(2) 0.0347(16) Uani 1 1 d .
O2 O 0.7194(4) 0.4392(7) 0.7843(2) 0.0354(17) Uani 1 1 d .
O3 O 0.9706(4) 0.5944(7) 0.69133(18) 0.0319(16) Uani 1 1 d .
O4 O 0.9241(4) 0.4254(7) 0.44243(18) 0.0371(18) Uani 1 1 d .
O6 O 1.0160(4) -0.0239(7) 0.5339(2) 0.0418(19) Uani 1 1 d .
N1 N 0.8905(4) 0.5307(7) 0.8434(2) 0.0211(16) Uani 1 1 d .
N2 N 0.9848(4) 0.5923(7) 0.8085(2) 0.0234(16) Uani 1 1 d .
N3 N 0.9258(4) 0.4444(7) 0.5583(2) 0.0181(15) Uani 1 1 d .
N4 N 0.9463(4) 0.2680(7) 0.5915(2) 0.0206(16) Uani 1 1 d .
C1 C 0.8350(5) 0.7100(11) 0.7595(3) 0.031(2) Uani 1 1 d .
C2 C 0.7732(6) 0.4820(9) 0.7756(3) 0.029(2) Uani 1 1 d .
C3 C 0.9330(5) 0.5779(9) 0.7177(3) 0.030(2) Uani 1 1 d .
C4 C 0.8201(5) 0.4883(10) 0.8571(3) 0.028(2) Uani 1 1 d .
C5 C 0.7670(6) 0.5772(10) 0.8661(3) 0.030(2) Uani 1 1 d .
C6 C 0.7043(6) 0.5312(10) 0.8836(3) 0.036(2) Uani 1 1 d .
H6 H 0.6678 0.5915 0.8908 0.043 Uiso 1 1 calc R
C7 C 0.6923(6) 0.4046(11) 0.8910(3) 0.034(2) Uani 1 1 d .
H7 H 0.6474 0.3766 0.9019 0.040 Uiso 1 1 calc R
C8 C 0.7481(6) 0.3138(10) 0.8821(3) 0.035(2) Uani 1 1 d .
H8 H 0.7412 0.2249 0.8882 0.042 Uiso 1 1 calc R
C9 C 0.8124(5) 0.3544(9) 0.8648(3) 0.028(2) Uani 1 1 d .
C10 C 0.8727(6) 0.2539(10) 0.8590(3) 0.032(2) Uani 1 1 d .
H10 H 0.9104 0.2925 0.8411 0.038 Uiso 1 1 calc R
C11 C 0.8435(6) 0.1305(10) 0.8383(4) 0.049(3) Uani 1 1 d .
H11A H 0.8160 0.1545 0.8141 0.074 Uiso 1 1 calc R
H11B H 0.8120 0.0838 0.8571 0.074 Uiso 1 1 calc R
H11C H 0.8841 0.0750 0.8305 0.074 Uiso 1 1 calc R
C12 C 0.9081(8) 0.2218(12) 0.8996(4) 0.056(4) Uani 1 1 d .
H12A H 0.8729 0.1789 0.9172 0.084 Uiso 1 1 calc R
H12B H 0.9248 0.3016 0.9125 0.084 Uiso 1 1 calc R
H12C H 0.9495 0.1643 0.8952 0.084 Uiso 1 1 calc R
C13 C 0.7778(6) 0.7226(10) 0.8609(3) 0.031(2) Uani 1 1 d .
H13 H 0.8227 0.7367 0.8446 0.037 Uiso 1 1 calc R
C14 C 0.7875(7) 0.7891(11) 0.9019(3) 0.048(3) Uani 1 1 d .
H14A H 0.8222 0.7403 0.9182 0.073 Uiso 1 1 calc R
H14B H 0.7409 0.7925 0.9159 0.073 Uiso 1 1 calc R
H14C H 0.8056 0.8771 0.8977 0.073 Uiso 1 1 calc R
C15 C 0.7142(6) 0.7827(11) 0.8381(3) 0.041(3) Uani 1 1 d .
H15A H 0.6730 0.7924 0.8565 0.061 Uiso 1 1 calc R
H15B H 0.7005 0.7267 0.8155 0.061 Uiso 1 1 calc R
H15C H 0.7283 0.8677 0.8277 0.061 Uiso 1 1 calc R
C16 C 0.9443(6) 0.5569(13) 0.8736(3) 0.044(3) Uani 1 1 d .
H16A H 0.9567 0.4772 0.8886 0.053 Uiso 1 1 calc R
H16B H 0.9265 0.6222 0.8931 0.053 Uiso 1 1 calc R
C17 C 1.0084(7) 0.6066(13) 0.8513(3) 0.044(3) Uani 1 1 d .
H17A H 1.0183 0.6980 0.8581 0.052 Uiso 1 1 calc R
H17B H 1.0520 0.5542 0.8569 0.052 Uiso 1 1 calc R
C18 C 0.9154(5) 0.5521(8) 0.8056(3) 0.0229(19) Uani 1 1 d .
C19 C 1.0373(5) 0.6200(8) 0.7787(3) 0.0232(19) Uani 1 1 d .
C20 C 1.0836(5) 0.5177(9) 0.7661(3) 0.0236(19) Uani 1 1 d .
C21 C 1.1377(5) 0.5499(9) 0.7398(3) 0.031(2) Uani 1 1 d .
H21 H 1.1706 0.4840 0.7319 0.037 Uiso 1 1 calc R
C22 C 1.1476(5) 0.6711(10) 0.7241(3) 0.033(2) Uani 1 1 d .
H22 H 1.1848 0.6877 0.7049 0.039 Uiso 1 1 calc R
C23 C 1.1015(5) 0.7697(9) 0.7371(3) 0.027(2) Uani 1 1 d .
H23 H 1.1070 0.8540 0.7261 0.032 Uiso 1 1 calc R
C24 C 1.0484(5) 0.7477(10) 0.7654(3) 0.029(2) Uani 1 1 d .
C25 C 1.0013(5) 0.8569(10) 0.7796(3) 0.029(2) Uani 1 1 d .
H25 H 0.9593 0.8188 0.7945 0.035 Uiso 1 1 calc R
C26 C 1.0441(6) 0.9443(10) 0.8099(3) 0.036(2) Uani 1 1 d .
H26A H 1.0117 1.0101 0.8210 0.054 Uiso 1 1 calc R
H26B H 1.0842 0.9864 0.7956 0.054 Uiso 1 1 calc R
H26C H 1.0634 0.8911 0.8319 0.054 Uiso 1 1 calc R
C27 C 0.9721(5) 0.9401(9) 0.7461(3) 0.031(2) Uani 1 1 d .
H27A H 0.9392 0.8891 0.7292 0.046 Uiso 1 1 calc R
H27B H 1.0122 0.9720 0.7295 0.046 Uiso 1 1 calc R
H27C H 0.9458 1.0135 0.7577 0.046 Uiso 1 1 calc R
C28 C 1.0785(6) 0.3816(9) 0.7820(3) 0.031(2) Uani 1 1 d .
H28 H 1.0292 0.3693 0.7938 0.037 Uiso 1 1 calc R
C29 C 1.0901(6) 0.2780(10) 0.7491(3) 0.040(3) Uani 1 1 d .
H29A H 1.1408 0.2507 0.7492 0.060 Uiso 1 1 calc R
H29B H 1.0777 0.3139 0.7226 0.060 Uiso 1 1 calc R
H29C H 1.0591 0.2034 0.7548 0.060 Uiso 1 1 calc R
C30 C 1.1349(8) 0.3576(12) 0.8157(4) 0.059(4) Uani 1 1 d .
H30A H 1.1246 0.4142 0.8388 0.088 Uiso 1 1 calc R
H30B H 1.1835 0.3761 0.8054 0.088 Uiso 1 1 calc R
H30C H 1.1324 0.2672 0.8244 0.088 Uiso 1 1 calc R
C31 C 0.9399(5) 0.3601(10) 0.4670(3) 0.029(2) Uani 1 1 d .
C33 C 0.9965(6) 0.0765(11) 0.5249(3) 0.034(2) Uani 1 1 d .
C34 C 0.9216(6) 0.5483(9) 0.5290(3) 0.028(2) Uani 1 1 d .
C35 C 0.9857(6) 0.6136(9) 0.5182(3) 0.028(2) Uani 1 1 d .
C36 C 0.9776(6) 0.7189(10) 0.4928(3) 0.034(2) Uani 1 1 d .
H36 H 1.0201 0.7626 0.4841 0.041 Uiso 1 1 calc R
C37 C 0.9132(6) 0.7631(11) 0.4797(3) 0.038(3) Uani 1 1 d .
H37 H 0.9109 0.8371 0.4627 0.045 Uiso 1 1 calc R
C38 C 0.8514(6) 0.7008(9) 0.4910(3) 0.031(2) Uani 1 1 d .
H38 H 0.8059 0.7326 0.4821 0.037 Uiso 1 1 calc R
C39 C 0.8542(5) 0.5897(9) 0.5157(3) 0.028(2) Uani 1 1 d .
C40 C 0.7829(5) 0.5237(9) 0.5284(3) 0.028(2) Uani 1 1 d .
H40 H 0.7946 0.4410 0.5426 0.034 Uiso 1 1 calc R
C41 C 0.7370(7) 0.4931(10) 0.4908(3) 0.043(3) Uani 1 1 d .
H41A H 0.7665 0.4459 0.4711 0.064 Uiso 1 1 calc R
H41B H 0.7199 0.5738 0.4786 0.064 Uiso 1 1 calc R
H41C H 0.6954 0.4400 0.4986 0.064 Uiso 1 1 calc R
C42 C 0.7383(6) 0.6115(10) 0.5579(3) 0.037(2) Uani 1 1 d .
H42A H 0.6907 0.5728 0.5625 0.056 Uiso 1 1 calc R
H42B H 0.7324 0.6973 0.5458 0.056 Uiso 1 1 calc R
H42C H 0.7641 0.6193 0.5837 0.056 Uiso 1 1 calc R
C43 C 1.0603(5) 0.5813(10) 0.5355(3) 0.030(2) Uani 1 1 d .
H43 H 1.0597 0.4894 0.5447 0.037 Uiso 1 1 calc R
C44 C 1.1218(6) 0.5977(11) 0.5053(4) 0.045(3) Uani 1 1 d .
H44A H 1.1319 0.6898 0.5016 0.068 Uiso 1 1 calc R
H44B H 1.1078 0.5595 0.4793 0.068 Uiso 1 1 calc R
H44C H 1.1652 0.5543 0.5155 0.068 Uiso 1 1 calc R
C45 C 1.0769(6) 0.6695(11) 0.5732(3) 0.043(3) Uani 1 1 d .
H45A H 1.0381 0.6602 0.5932 0.064 Uiso 1 1 calc R
H45B H 1.0800 0.7598 0.5646 0.064 Uiso 1 1 calc R
H45C H 1.1230 0.6433 0.5854 0.064 Uiso 1 1 calc R
C46 C 0.9119(6) 0.4777(10) 0.6013(3) 0.030(2) Uani 1 1 d .
H46A H 0.8657 0.5249 0.6043 0.037 Uiso 1 1 calc R
H46B H 0.9516 0.5309 0.6125 0.037 Uiso 1 1 calc R
C47 C 0.9085(5) 0.3487(10) 0.6215(3) 0.028(2) Uani 1 1 d .
H47A H 0.9341 0.3493 0.6478 0.034 Uiso 1 1 calc R
H47B H 0.8579 0.3200 0.6256 0.034 Uiso 1 1 calc R
C48 C 0.9494(5) 0.3209(9) 0.5542(3) 0.0227(19) Uani 1 1 d .
C49 C 0.9814(5) 0.1533(9) 0.6060(3) 0.024(2) Uani 1 1 d .
C50 C 0.9396(6) 0.0434(9) 0.6169(3) 0.031(2) Uani 1 1 d .
C51 C 0.9773(7) -0.0597(10) 0.6336(3) 0.038(3) Uani 1 1 d .
H51 H 0.9503 -0.1336 0.6415 0.045 Uiso 1 1 calc R
C52 C 1.0490(7) -0.0625(12) 0.6392(3) 0.047(3) Uani 1 1 d .
H52 H 1.0716 -0.1375 0.6499 0.056 Uiso 1 1 calc R
C53 C 1.0897(6) 0.0451(11) 0.6293(3) 0.040(3) Uani 1 1 d .
H53 H 1.1405 0.0436 0.6335 0.048 Uiso 1 1 calc R
C54 C 1.0569(5) 0.1583(10) 0.6129(3) 0.029(2) Uani 1 1 d .
C55 C 1.1011(5) 0.2746(11) 0.6035(3) 0.034(2) Uani 1 1 d .
H55 H 1.0762 0.3250 0.5818 0.041 Uiso 1 1 calc R
C56 C 1.1075(7) 0.3601(12) 0.6412(4) 0.049(3) Uani 1 1 d .
H56A H 1.1387 0.3178 0.6611 0.073 Uiso 1 1 calc R
H56B H 1.0594 0.3735 0.6529 0.073 Uiso 1 1 calc R
H56C H 1.1283 0.4437 0.6337 0.073 Uiso 1 1 calc R
C57 C 1.1778(7) 0.2480(15) 0.5901(4) 0.055(3) Uani 1 1 d .
H57A H 1.1775 0.1842 0.5682 0.082 Uiso 1 1 calc R
H57B H 1.2057 0.2142 0.6130 0.082 Uiso 1 1 calc R
H57C H 1.2000 0.3282 0.5805 0.082 Uiso 1 1 calc R
C58 C 0.8577(6) 0.0397(10) 0.6120(3) 0.035(2) Uani 1 1 d .
H58 H 0.8423 0.1166 0.5959 0.042 Uiso 1 1 calc R
C59 C 0.8311(7) -0.0839(10) 0.5903(3) 0.044(3) Uani 1 1 d .
H59A H 0.8432 -0.1597 0.6067 0.065 Uiso 1 1 calc R
H59B H 0.8547 -0.0908 0.5639 0.065 Uiso 1 1 calc R
H59C H 0.7786 -0.0794 0.5866 0.065 Uiso 1 1 calc R
C60 C 0.8223(7) 0.0468(12) 0.6539(3) 0.043(3) Uani 1 1 d .
H60A H 0.8401 0.1231 0.6683 0.064 Uiso 1 1 calc R
H60B H 0.8343 -0.0310 0.6693 0.064 Uiso 1 1 calc R
H60C H 0.7697 0.0529 0.6508 0.064 Uiso 1 1 calc R

loop_
_atom_site_aniso_label
_atom_site_aniso_U_11
_atom_site_aniso_U_22
_atom_site_aniso_U_33
_atom_site_aniso_U_23
_atom_site_aniso_U_13
_atom_site_aniso_U_12
I1 0.0302(3) 0.0435(4) 0.0246(3) -0.0070(3) -0.0044(3) 0.0085(3)
I2 0.0424(4) 0.0251(3) 0.0334(3) -0.0038(3) -0.0048(3) 0.0036(3)
I3 0.0334(3) 0.0327(3) 0.0278(3) -0.0015(3) -0.0010(3) -0.0021(3)
I4 0.0464(4) 0.0317(3) 0.0302(3) -0.0042(3) 0.0034(3) -0.0002(3)
Fe1 0.0241(7) 0.0234(6) 0.0210(6) -0.0024(5) -0.0007(5) 0.0016(5)
Fe2 0.0298(7) 0.0235(6) 0.0207(6) -0.0024(6) -0.0005(6) 0.0022(5)
O5 0.0262(16) 0.0248(16) 0.0260(16) 0.0010(9) 0.0060(10) 0.0015(10)
C32 0.033(2) 0.031(2) 0.033(2) -0.0008(10) -0.0031(10) -0.0003(10)
O1 0.032(4) 0.032(4) 0.041(4) 0.004(3) -0.003(3) 0.008(3)
O2 0.028(4) 0.051(5) 0.028(4) -0.006(3) -0.004(3) -0.012(3)
O3 0.039(4) 0.043(4) 0.014(3) 0.003(3) 0.002(3) -0.006(3)
O4 0.060(5) 0.039(4) 0.013(3) -0.004(3) -0.004(3) 0.003(4)
O6 0.069(6) 0.029(4) 0.028(4) 0.002(3) 0.000(4) 0.013(4)
N1 0.018(4) 0.028(4) 0.018(4) -0.001(3) 0.000(3) 0.001(3)
N2 0.023(4) 0.028(4) 0.020(4) 0.006(3) -0.002(3) -0.002(3)
N3 0.022(4) 0.015(3) 0.017(3) -0.003(3) 0.000(3) -0.004(3)
N4 0.026(4) 0.020(4) 0.016(4) 0.000(3) -0.003(3) 0.002(3)
C1 0.023(5) 0.048(6) 0.023(5) -0.002(4) -0.006(4) -0.007(5)
C2 0.035(6) 0.024(5) 0.029(5) -0.005(4) -0.010(4) 0.010(4)
C3 0.024(5) 0.027(5) 0.038(6) -0.011(4) -0.015(4) -0.001(4)
C4 0.026(5) 0.033(5) 0.024(5) 0.000(4) -0.002(4) -0.008(4)
C5 0.033(6) 0.038(6) 0.019(5) -0.003(4) 0.000(4) -0.005(4)
C6 0.036(6) 0.039(6) 0.032(6) -0.007(5) 0.004(5) -0.007(5)
C7 0.022(5) 0.053(7) 0.025(5) 0.000(5) 0.001(4) -0.008(5)
C8 0.039(6) 0.032(6) 0.034(6) 0.002(4) 0.009(5) 0.001(5)
C9 0.030(6) 0.032(5) 0.021(5) 0.001(4) 0.003(4) -0.008(4)
C10 0.038(6) 0.025(5) 0.032(5) 0.005(4) 0.005(4) -0.001(4)
C11 0.045(7) 0.030(6) 0.074(9) -0.008(6) 0.034(6) -0.010(5)
C12 0.082(10) 0.039(7) 0.048(7) 0.006(6) -0.014(7) 0.012(7)
C13 0.030(6) 0.031(5) 0.031(5) -0.001(4) 0.006(4) -0.003(4)
C14 0.067(9) 0.037(6) 0.042(7) -0.008(5) 0.010(6) -0.016(6)
C15 0.040(7) 0.045(7) 0.037(6) 0.009(5) 0.006(5) 0.011(5)
C16 0.029(6) 0.078(9) 0.026(5) 0.001(6) -0.001(4) -0.014(6)
C17 0.054(8) 0.066(8) 0.011(5) -0.002(5) -0.007(5) -0.009(6)
C18 0.024(5) 0.022(4) 0.022(4) 0.001(4) 0.004(4) -0.003(4)
C19 0.028(5) 0.019(4) 0.022(4) 0.006(3) 0.004(4) -0.004(4)
C20 0.026(5) 0.020(4) 0.025(5) 0.004(4) 0.000(4) 0.005(4)
C21 0.028(5) 0.023(5) 0.041(6) 0.002(4) 0.000(5) 0.009(4)
C22 0.025(5) 0.037(6) 0.036(5) 0.002(4) 0.013(4) -0.004(4)
C23 0.036(6) 0.022(4) 0.023(5) 0.008(4) -0.001(4) -0.007(4)
C24 0.029(6) 0.033(5) 0.024(5) -0.001(4) -0.005(4) 0.002(4)
C25 0.024(5) 0.028(5) 0.035(5) -0.001(4) 0.003(4) 0.006(4)
C26 0.038(6) 0.032(5) 0.038(6) 0.003(5) 0.000(5) -0.004(5)
C27 0.033(6) 0.034(5) 0.026(5) -0.002(4) -0.001(4) 0.003(4)
C28 0.032(6) 0.021(5) 0.040(6) 0.010(4) -0.005(5) 0.000(4)
C29 0.054(7) 0.026(5) 0.040(6) 0.007(4) 0.005(5) 0.012(5)
C30 0.073(9) 0.050(8) 0.053(8) 0.019(6) -0.041(7) 0.003(7)
C31 0.020(5) 0.032(6) 0.036(6) -0.017(5) 0.007(4) -0.005(4)
C33 0.037(6) 0.046(7) 0.020(5) -0.004(4) -0.003(4) -0.004(5)
C34 0.038(6) 0.025(5) 0.020(4) -0.005(4) -0.002(4) 0.001(4)
C35 0.041(6) 0.015(4) 0.028(5) -0.003(4) 0.011(4) -0.001(4)
C36 0.039(6) 0.032(5) 0.031(6) 0.000(4) 0.006(4) -0.005(4)
C37 0.042(6) 0.036(6) 0.035(6) 0.015(5) -0.007(5) 0.002(5)
C38 0.036(6) 0.028(5) 0.029(5) 0.001(4) -0.006(4) 0.006(4)
C39 0.029(5) 0.029(5) 0.027(5) 0.002(4) 0.001(4) 0.005(4)
C40 0.028(6) 0.021(5) 0.035(5) -0.003(4) 0.008(4) -0.003(4)
C41 0.062(8) 0.025(5) 0.041(6) -0.007(5) -0.005(5) -0.003(5)
C42 0.036(6) 0.032(6) 0.044(6) -0.005(5) 0.006(5) 0.006(5)
C43 0.033(6) 0.029(5) 0.030(5) 0.000(4) 0.001(4) -0.003(4)
C44 0.040(7) 0.050(7) 0.045(7) -0.011(6) 0.020(6) -0.007(5)
C45 0.038(7) 0.039(6) 0.051(7) -0.002(5) -0.011(5) -0.003(5)
C46 0.045(7) 0.031(5) 0.015(4) 0.002(4) 0.005(4) 0.000(5)
C47 0.029(5) 0.038(6) 0.018(4) -0.005(4) 0.000(4) 0.011(4)
C48 0.024(5) 0.027(5) 0.017(4) 0.004(3) -0.005(4) 0.003(4)
C49 0.034(6) 0.022(5) 0.017(4) 0.001(4) -0.001(4) 0.010(4)
C50 0.049(7) 0.018(4) 0.027(5) -0.005(4) -0.007(4) 0.002(4)
C51 0.065(8) 0.030(5) 0.019(5) 0.002(4) 0.001(5) 0.016(5)
C52 0.051(8) 0.058(8) 0.031(6) 0.016(5) 0.000(5) 0.030(6)
C53 0.045(7) 0.052(7) 0.023(5) 0.006(5) 0.003(4) 0.028(5)
C54 0.030(6) 0.034(5) 0.024(5) 0.006(4) 0.013(4) 0.013(4)
C55 0.022(6) 0.043(6) 0.038(6) -0.004(5) 0.001(4) 0.008(4)
C56 0.051(8) 0.061(8) 0.034(6) -0.004(6) 0.002(5) -0.006(6)
C57 0.044(8) 0.072(9) 0.048(7) 0.004(7) 0.000(6) 0.006(7)
C58 0.044(7) 0.032(5) 0.029(5) -0.006(4) -0.008(5) -0.005(5)
C59 0.060(8) 0.030(6) 0.041(6) 0.001(5) -0.003(6) -0.017(5)
C60 0.048(8) 0.050(7) 0.031(6) -0.003(5) 0.004(5) -0.004(6)

loop_
_atom_type_symbol
_atom_type_description
_atom_type_scat_dispersion_real
_atom_type_scat_dispersion_imag
_atom_type_scat_source
C C 0.0033 0.0016 'International Tables Vol C Tables 4.2.6.8 and 6.1.1.4'
H H 0.0000 0.0000 'International Tables Vol C Tables 4.2.6.8 and 6.1.1.4'
N N 0.0061 0.0033 'International Tables Vol C Tables 4.2.6.8 and 6.1.1.4'
O O 0.0106 0.0060 'International Tables Vol C Tables 4.2.6.8 and 6.1.1.4'
Fe Fe 0.3463 0.8444 'International Tables Vol C Tables 4.2.6.8 and 6.1.1.4'
I I -0.4742 1.8119 'International Tables Vol C Tables 4.2.6.8 and 6.1.1.4'

loop_
_geom_angle_atom_site_label_1
_geom_angle_atom_site_label_2
_geom_angle_atom_site_label_3
_geom_angle
C1 Fe1 C2 95.7(4)
C1 Fe1 C3 94.5(4)
C2 Fe1 C3 160.6(4)
C1 Fe1 C18 90.7(4)
C2 Fe1 C18 97.5(4)
C3 Fe1 C18 98.8(4)
C1 Fe1 I2 177.5(3)
C2 Fe1 I2 84.0(3)
C3 Fe1 I2 85.1(3)
C18 Fe1 I2 91.8(3)
C1 Fe1 I1 85.5(3)
C2 Fe1 I1 82.4(3)
C3 Fe1 I1 82.0(3)
C18 Fe1 I1 176.1(3)
I2 Fe1 I1 92.00(4)
C33 Fe2 C31 163.6(4)
C33 Fe2 C32 90.9(4)
C31 Fe2 C32 92.9(4)
C33 Fe2 C48 96.4(4)
C31 Fe2 C48 98.8(4)
C32 Fe2 C48 98.9(4)
C33 Fe2 I3 89.2(3)
C31 Fe2 I3 85.4(3)
C32 Fe2 I3 173.7(3)
C48 Fe2 I3 87.4(3)
C33 Fe2 I4 82.5(3)
C31 Fe2 I4 82.3(3)
C32 Fe2 I4 81.8(3)
C48 Fe2 I4 178.7(3)
I3 Fe2 I4 91.95(5)
O5 C32 Fe2 176.4(11)
C18 N1 C16 112.2(8)
C18 N1 C4 130.3(8)
C16 N1 C4 117.5(7)
C18 N2 C19 131.7(8)
C18 N2 C17 112.2(8)
C19 N2 C17 116.1(8)
C48 N3 C34 130.4(7)
C48 N3 C46 111.8(7)
C34 N3 C46 117.3(7)
C48 N4 C49 128.3(8)
C48 N4 C47 114.0(7)
C49 N4 C47 117.3(7)
O1 C1 Fe1 176.6(9)
O2 C2 Fe1 172.2(8)
O3 C3 Fe1 169.6(8)
C5 C4 C9 122.9(9)
C5 C4 N1 120.4(9)
C9 C4 N1 116.4(9)
C6 C5 C4 117.3(10)
C6 C5 C13 119.9(9)
C4 C5 C13 122.7(9)
C7 C6 C5 123.3(10)
C7 C6 H6 118.4
C5 C6 H6 118.4
C6 C7 C8 118.9(10)
C6 C7 H7 120.6
C8 C7 H7 120.6
C9 C8 C7 120.3(10)
C9 C8 H8 119.8
C7 C8 H8 119.8
C8 C9 C4 117.3(9)
C8 C9 C10 117.9(9)
C4 C9 C10 124.6(9)
C12 C10 C9 110.4(9)
C12 C10 C11 111.0(9)
C9 C10 C11 111.2(9)
C12 C10 H10 108.0
C9 C10 H10 108.0
C11 C10 H10 108.0
C10 C11 H11A 109.5
C10 C11 H11B 109.5
H11A C11 H11B 109.5
C10 C11 H11C 109.5
H11A C11 H11C 109.5
H11B C11 H11C 109.5
C10 C12 H12A 109.5
C10 C12 H12B 109.5
H12A C12 H12B 109.5
C10 C12 H12C 109.5
H12A C12 H12C 109.5
H12B C12 H12C 109.5
C5 C13 C15 110.9(9)
C5 C13 C14 110.9(8)
C15 C13 C14 110.1(9)
C5 C13 H13 108.3
C15 C13 H13 108.3
C14 C13 H13 108.3
C13 C14 H14A 109.5
C13 C14 H14B 109.5
H14A C14 H14B 109.5
C13 C14 H14C 109.5
H14A C14 H14C 109.5
H14B C14 H14C 109.5
C13 C15 H15A 109.5
C13 C15 H15B 109.5
H15A C15 H15B 109.5
C13 C15 H15C 109.5
H15A C15 H15C 109.5
H15B C15 H15C 109.5
N1 C16 C17 105.7(8)
N1 C16 H16A 110.6
C17 C16 H16A 110.6
N1 C16 H16B 110.6
C17 C16 H16B 110.6
H16A C16 H16B 108.7
N2 C17 C16 101.8(8)
N2 C17 H17A 111.4
C16 C17 H17A 111.4
N2 C17 H17B 111.4
C16 C17 H17B 111.4
H17A C17 H17B 109.3
N1 C18 N2 107.9(8)
N1 C18 Fe1 127.1(7)
N2 C18 Fe1 124.7(6)
C24 C19 N2 120.6(8)
C24 C19 C20 121.2(8)
N2 C19 C20 117.8(8)
C21 C20 C19 116.4(8)
C21 C20 C28 119.7(8)
C19 C20 C28 123.8(8)
C20 C21 C22 124.2(9)
C20 C21 H21 117.9
C22 C21 H21 117.9
C21 C22 C23 118.1(9)
C21 C22 H22 121.0
C23 C22 H22 121.0
C24 C23 C22 121.6(9)
C24 C23 H23 119.2
C22 C23 H23 119.2
C23 C24 C19 118.2(9)
C23 C24 C25 120.2(9)
C19 C24 C25 121.5(9)
C24 C25 C27 114.0(8)
C24 C25 C26 110.1(8)
C27 C25 C26 108.7(8)
C24 C25 H25 107.9
C27 C25 H25 107.9
C26 C25 H25 107.9
C25 C26 H26A 109.5
C25 C26 H26B 109.5
H26A C26 H26B 109.5
C25 C26 H26C 109.5
H26A C26 H26C 109.5
H26B C26 H26C 109.5
C25 C27 H27A 109.5
C25 C27 H27B 109.5
H27A C27 H27B 109.5
C25 C27 H27C 109.5
H27A C27 H27C 109.5
H27B C27 H27C 109.5
C20 C28 C29 113.4(8)
C20 C28 C30 111.0(9)
C29 C28 C30 107.6(9)
C20 C28 H28 108.2
C29 C28 H28 108.2
C30 C28 H28 108.2
C28 C29 H29A 109.5
C28 C29 H29B 109.5
H29A C29 H29B 109.5
C28 C29 H29C 109.5
H29A C29 H29C 109.5
H29B C29 H29C 109.5
C28 C30 H30A 109.5
C28 C30 H30B 109.5
H30A C30 H30B 109.5
C28 C30 H30C 109.5
H30A C30 H30C 109.5
H30B C30 H30C 109.5
O4 C31 Fe2 171.3(9)
O6 C33 Fe2 171.1(9)
C39 C34 C35 121.7(9)
C39 C34 N3 119.3(9)
C35 C34 N3 118.7(9)
C36 C35 C34 116.2(10)
C36 C35 C43 119.7(9)
C34 C35 C43 123.9(8)
C37 C36 C35 123.9(10)
C37 C36 H36 118.0
C35 C36 H36 118.0
C36 C37 C38 119.4(10)
C36 C37 H37 120.3
C38 C37 H37 120.3
C37 C38 C39 120.9(9)
C37 C38 H38 119.6
C39 C38 H38 119.6
C34 C39 C38 117.9(9)
C34 C39 C40 122.9(9)
C38 C39 C40 119.2(9)
C41 C40 C39 109.9(8)
C41 C40 C42 109.5(9)
C39 C40 C42 111.2(8)
C41 C40 H40 108.7
C39 C40 H40 108.7
C42 C40 H40 108.7
C40 C41 H41A 109.5
C40 C41 H41B 109.5
H41A C41 H41B 109.5
C40 C41 H41C 109.5
H41A C41 H41C 109.5
H41B C41 H41C 109.5
C40 C42 H42A 109.5
C40 C42 H42B 109.5
H42A C42 H42B 109.5
C40 C42 H42C 109.5
H42A C42 H42C 109.5
H42B C42 H42C 109.5
C44 C43 C35 113.8(9)
C44 C43 C45 108.0(9)
C35 C43 C45 110.2(8)
C44 C43 H43 108.2
C35 C43 H43 108.2
C45 C43 H43 108.2
C43 C44 H44A 109.5
C43 C44 H44B 109.5
H44A C44 H44B 109.5
C43 C44 H44C 109.5
H44A C44 H44C 109.5
H44B C44 H44C 109.5
C43 C45 H45A 109.5
C43 C45 H45B 109.5
H45A C45 H45B 109.5
C43 C45 H45C 109.5
H45A C45 H45C 109.5
H45B C45 H45C 109.5
N3 C46 C47 103.2(7)
N3 C46 H46A 111.1
C47 C46 H46A 111.1
N3 C46 H46B 111.1
C47 C46 H46B 111.1
H46A C46 H46B 109.1
N4 C47 C46 100.6(7)
N4 C47 H47A 111.6
C46 C47 H47A 111.6
N4 C47 H47B 111.6
C46 C47 H47B 111.6
H47A C47 H47B 109.4
N4 C48 N3 106.0(7)
N4 C48 Fe2 127.5(7)
N3 C48 Fe2 126.0(6)
C54 C49 C50 121.6(8)
C54 C49 N4 118.0(8)
C50 C49 N4 120.1(9)
C51 C50 C49 116.3(10)
C51 C50 C58 121.5(10)
C49 C50 C58 122.2(9)
C52 C51 C50 124.7(11)
C52 C51 H51 117.7
C50 C51 H51 117.7
C51 C52 C53 119.2(10)
C51 C52 H52 120.4
C53 C52 H52 120.4
C52 C53 C54 121.3(11)
C52 C53 H53 119.3
C54 C53 H53 119.3
C49 C54 C53 116.8(10)
C49 C54 C55 122.6(9)
C53 C54 C55 120.7(10)
C54 C55 C57 115.4(10)
C54 C55 C56 110.0(9)
C57 C55 C56 105.7(9)
C54 C55 H55 108.5
C57 C55 H55 108.5
C56 C55 H55 108.5
C55 C56 H56A 109.5
C55 C56 H56B 109.5
H56A C56 H56B 109.5
C55 C56 H56C 109.5
H56A C56 H56C 109.5
H56B C56 H56C 109.5
C55 C57 H57A 109.5
C55 C57 H57B 109.5
H57A C57 H57B 109.5
C55 C57 H57C 109.5
H57A C57 H57C 109.5
H57B C57 H57C 109.5
C50 C58 C60 109.2(9)
C50 C58 C59 112.7(9)
C60 C58 C59 108.8(9)
C50 C58 H58 108.7
C60 C58 H58 108.7
C59 C58 H58 108.7
C58 C59 H59A 109.5
C58 C59 H59B 109.5
H59A C59 H59B 109.5
C58 C59 H59C 109.5
H59A C59 H59C 109.5
H59B C59 H59C 109.5
C58 C60 H60A 109.5
C58 C60 H60B 109.5
H60A C60 H60B 109.5
C58 C60 H60C 109.5
H60A C60 H60C 109.5
H60B C60 H60C 109.5

loop_
_geom_bond_atom_site_label_1
_geom_bond_atom_site_label_2
_geom_bond_distance
I1 Fe1 2.6914(15)
I2 Fe1 2.6255(15)
I3 Fe2 2.6411(16)
I4 Fe2 2.6797(15)
Fe1 C1 1.758(11)
Fe1 C2 1.850(11)
Fe1 C3 1.861(11)
Fe1 C18 2.006(9)
Fe2 C33 1.836(11)
Fe2 C31 1.860(12)
Fe2 C32 1.921(11)
Fe2 C48 1.982(9)
O5 C32 0.850(10)
O1 C1 1.152(12)
O2 C2 1.128(11)
O3 C3 1.129(12)
O4 C31 1.097(12)
O6 C33 1.141(12)
N1 C18 1.350(11)
N1 C16 1.436(12)
N1 C4 1.447(12)
N2 C18 1.352(11)
N2 C19 1.413(11)
N2 C17 1.487(12)
N3 C48 1.359(11)
N3 C34 1.450(11)
N3 C46 1.483(11)
N4 C48 1.351(11)
N4 C49 1.437(11)
N4 C47 1.474(11)
C4 C5 1.379(14)
C4 C9 1.417(13)
C5 C6 1.379(14)
C5 C13 1.529(14)
C6 C7 1.352(15)
C6 H6 0.9500
C7 C8 1.428(14)
C7 H7 0.9500
C8 C9 1.385(14)
C8 H8 0.9500
C9 C10 1.537(14)
C10 C12 1.531(14)
C10 C11 1.547(15)
C10 H10 1.0000
C11 H11A 0.9800
C11 H11B 0.9800
C11 H11C 0.9800
C12 H12A 0.9800
C12 H12B 0.9800
C12 H12C 0.9800
C13 C15 1.529(14)
C13 C14 1.532(14)
C13 H13 1.0000
C14 H14A 0.9800
C14 H14B 0.9800
C14 H14C 0.9800
C15 H15A 0.9800
C15 H15B 0.9800
C15 H15C 0.9800
C16 C17 1.488(15)
C16 H16A 0.9900
C16 H16B 0.9900
C17 H17A 0.9900
C17 H17B 0.9900
C19 C24 1.410(13)
C19 C20 1.425(12)
C20 C21 1.367(13)
C20 C28 1.506(12)
C21 C22 1.371(13)
C21 H21 0.9500
C22 C23 1.399(13)
C22 H22 0.9500
C23 C24 1.375(13)
C23 H23 0.9500
C24 C25 1.502(13)
C25 C27 1.505(13)
C25 C26 1.564(14)
C25 H25 1.0000
C26 H26A 0.9800
C26 H26B 0.9800
C26 H26C 0.9800
C27 H27A 0.9800
C27 H27B 0.9800
C27 H27C 0.9800
C28 C29 1.541(14)
C28 C30 1.548(13)
C28 H28 1.0000
C29 H29A 0.9800
C29 H29B 0.9800
C29 H29C 0.9800
C30 H30A 0.9800
C30 H30B 0.9800
C30 H30C 0.9800
C34 C39 1.390(14)
C34 C35 1.411(14)
C35 C36 1.385(13)
C35 C43 1.530(14)
C36 C37 1.348(14)
C36 H36 0.9500
C37 C38 1.365(14)
C37 H37 0.9500
C38 C39 1.412(13)
C38 H38 0.9500
C39 C40 1.544(13)
C40 C41 1.540(14)
C40 C42 1.566(13)
C40 H40 1.0000
C41 H41A 0.9800
C41 H41B 0.9800
C41 H41C 0.9800
C42 H42A 0.9800
C42 H42B 0.9800
C42 H42C 0.9800
C43 C44 1.523(14)
C43 C45 1.576(14)
C43 H43 1.0000
C44 H44A 0.9800
C44 H44B 0.9800
C44 H44C 0.9800
C45 H45A 0.9800
C45 H45B 0.9800
C45 H45C 0.9800
C46 C47 1.496(13)
C46 H46A 0.9900
C46 H46B 0.9900
C47 H47A 0.9900
C47 H47B 0.9900
C49 C54 1.415(14)
C49 C50 1.422(13)
C50 C51 1.389(13)
C50 C58 1.523(15)
C51 C52 1.338(16)
C51 H51 0.9500
C52 C53 1.385(17)
C52 H52 0.9500
C53 C54 1.428(13)
C53 H53 0.9500
C54 C55 1.488(15)
C55 C57 1.512(15)
C55 C56 1.533(15)
C55 H55 1.0000
C56 H56A 0.9800
C56 H56B 0.9800
C56 H56C 0.9800
C57 H57A 0.9800
C57 H57B 0.9800
C57 H57C 0.9800
C58 C60 1.533(14)
C58 C59 1.548(13)
C58 H58 1.0000
C59 H59A 0.9800
C59 H59B 0.9800
C59 H59C 0.9800
C60 H60A 0.9800
C60 H60B 0.9800
C60 H60C 0.9800

loop_
_geom_torsion_atom_site_label_1
_geom_torsion_atom_site_label_2
_geom_torsion_atom_site_label_3
_geom_torsion_atom_site_label_4
_geom_torsion
C33 Fe2 C32 O5 61(19)
C31 Fe2 C32 O5 -103(19)
C48 Fe2 C32 O5 157(19)
I3 Fe2 C32 O5 -30(22)
I4 Fe2 C32 O5 -22(19)
C2 Fe1 C1 O1 -77(17)
C3 Fe1 C1 O1 87(17)
C18 Fe1 C1 O1 -174(17)
I2 Fe1 C1 O1 6(24)
I1 Fe1 C1 O1 5(17)
C1 Fe1 C2 O2 106(6)
C3 Fe1 C2 O2 -15(7)
C18 Fe1 C2 O2 -162(6)
I2 Fe1 C2 O2 -71(6)
I1 Fe1 C2 O2 22(6)
C1 Fe1 C3 O3 -92(5)
C2 Fe1 C3 O3 30(6)
C18 Fe1 C3 O3 177(5)
I2 Fe1 C3 O3 85(5)
I1 Fe1 C3 O3 -7(5)
C18 N1 C4 C5 -90.5(12)
C16 N1 C4 C5 88.7(12)
C18 N1 C4 C9 96.2(11)
C16 N1 C4 C9 -84.6(11)
C9 C4 C5 C6 0.4(14)
N1 C4 C5 C6 -172.4(8)
C9 C4 C5 C13 175.1(9)
N1 C4 C5 C13 2.3(14)
C4 C5 C6 C7 -2.0(15)
C13 C5 C6 C7 -176.9(9)
C5 C6 C7 C8 3.0(15)
C6 C7 C8 C9 -2.5(15)
C7 C8 C9 C4 1.0(14)
C7 C8 C9 C10 175.3(9)
C5 C4 C9 C8 0.0(14)
N1 C4 C9 C8 173.1(8)
C5 C4 C9 C10 -173.9(9)
N1 C4 C9 C10 -0.8(13)
C8 C9 C10 C12 -74.3(12)
C4 C9 C10 C12 99.6(11)
C8 C9 C10 C11 49.4(12)
C4 C9 C10 C11 -136.7(10)
C6 C5 C13 C15 -54.0(12)
C4 C5 C13 C15 131.5(10)
C6 C5 C13 C14 68.6(12)
C4 C5 C13 C14 -105.9(11)
C18 N1 C16 C17 3.1(13)
C4 N1 C16 C17 -176.2(9)
C18 N2 C17 C16 5.0(12)
C19 N2 C17 C16 -174.0(9)
N1 C16 C17 N2 -4.6(12)
C16 N1 C18 N2 0.1(11)
C4 N1 C18 N2 179.3(9)
C16 N1 C18 Fe1 -173.5(8)
C4 N1 C18 Fe1 5.8(14)
C19 N2 C18 N1 175.5(9)
C17 N2 C18 N1 -3.3(11)
C19 N2 C18 Fe1 -10.8(14)
C17 N2 C18 Fe1 170.4(7)
C1 Fe1 C18 N1 88.0(9)
C2 Fe1 C18 N1 -7.8(8)
C3 Fe1 C18 N1 -177.3(8)
I2 Fe1 C18 N1 -92.0(8)
I1 Fe1 C18 N1 81(4)
C1 Fe1 C18 N2 -84.5(8)
C2 Fe1 C18 N2 179.6(8)
C3 Fe1 C18 N2 10.2(8)
I2 Fe1 C18 N2 95.5(7)
I1 Fe1 C18 N2 -91(4)
C18 N2 C19 C24 95.8(12)
C17 N2 C19 C24 -85.4(11)
C18 N2 C19 C20 -91.0(12)
C17 N2 C19 C20 87.8(11)
C24 C19 C20 C21 -1.6(14)
N2 C19 C20 C21 -174.7(8)
C24 C19 C20 C28 174.8(9)
N2 C19 C20 C28 1.6(13)
C19 C20 C21 C22 -2.7(15)
C28 C20 C21 C22 -179.1(9)
C20 C21 C22 C23 2.9(16)
C21 C22 C23 C24 1.2(15)
C22 C23 C24 C19 -5.1(14)
C22 C23 C24 C25 178.0(9)
N2 C19 C24 C23 178.3(8)
C20 C19 C24 C23 5.3(14)
N2 C19 C24 C25 -4.9(14)
C20 C19 C24 C25 -177.9(9)
C23 C24 C25 C27 46.4(13)
C19 C24 C25 C27 -130.3(10)
C23 C24 C25 C26 -76.1(11)
C19 C24 C25 C26 107.2(10)
C21 C20 C28 C29 -43.6(13)
C19 C20 C28 C29 140.2(10)
C21 C20 C28 C30 77.7(12)
C19 C20 C28 C30 -98.5(12)
C33 Fe2 C31 O4 -22(7)
C32 Fe2 C31 O4 81(6)
C48 Fe2 C31 O4 -180(100)
I3 Fe2 C31 O4 -93(6)
I4 Fe2 C31 O4 0(6)
C31 Fe2 C33 O6 36(7)
C32 Fe2 C33 O6 -68(6)
C48 Fe2 C33 O6 -167(6)
I3 Fe2 C33 O6 106(6)
I4 Fe2 C33 O6 14(6)
C48 N3 C34 C39 110.2(11)
C46 N3 C34 C39 -79.0(11)
C48 N3 C34 C35 -76.6(12)
C46 N3 C34 C35 94.2(10)
C39 C34 C35 C36 -1.6(14)
N3 C34 C35 C36 -174.6(8)
C39 C34 C35 C43 173.3(9)
N3 C34 C35 C43 0.2(13)
C34 C35 C36 C37 2.6(15)
C43 C35 C36 C37 -172.5(10)
C35 C36 C37 C38 -1.4(17)
C36 C37 C38 C39 -1.0(16)
C35 C34 C39 C38 -0.5(14)
N3 C34 C39 C38 172.5(8)
C35 C34 C39 C40 -177.3(8)
N3 C34 C39 C40 -4.3(14)
C37 C38 C39 C34 1.9(14)
C37 C38 C39 C40 178.8(9)
C34 C39 C40 C41 -129.5(10)
C38 C39 C40 C41 53.7(11)
C34 C39 C40 C42 109.1(11)
C38 C39 C40 C42 -67.7(11)
C36 C35 C43 C44 -40.4(12)
C34 C35 C43 C44 144.9(9)
C36 C35 C43 C45 81.1(11)
C34 C35 C43 C45 -93.6(11)
C48 N3 C46 C47 -16.4(10)
C34 N3 C46 C47 171.1(8)
C48 N4 C47 C46 -19.3(10)
C49 N4 C47 C46 153.9(8)
N3 C46 C47 N4 19.7(9)
C49 N4 C48 N3 -162.6(9)
C47 N4 C48 N3 9.7(11)
C49 N4 C48 Fe2 25.1(14)
C47 N4 C48 Fe2 -162.6(7)
C34 N3 C48 N4 175.9(8)
C46 N3 C48 N4 4.8(10)
C34 N3 C48 Fe2 -11.6(14)
C46 N3 C48 Fe2 177.2(7)
C33 Fe2 C48 N4 -8.4(9)
C31 Fe2 C48 N4 165.4(8)
C32 Fe2 C48 N4 -100.3(9)
I3 Fe2 C48 N4 80.5(8)
I4 Fe2 C48 N4 19(13)
C33 Fe2 C48 N3 -179.2(8)
C31 Fe2 C48 N3 -5.4(9)
C32 Fe2 C48 N3 88.9(8)
I3 Fe2 C48 N3 -90.3(8)
I4 Fe2 C48 N3 -151(11)
C48 N4 C49 C54 73.1(12)
C47 N4 C49 C54 -99.0(10)
C48 N4 C49 C50 -113.3(11)
C47 N4 C49 C50 74.6(11)
C54 C49 C50 C51 -1.8(14)
N4 C49 C50 C51 -175.2(8)
C54 C49 C50 C58 176.3(9)
N4 C49 C50 C58 2.9(13)
C49 C50 C51 C52 -1.0(15)
C58 C50 C51 C52 -179.1(10)
C50 C51 C52 C53 2.2(17)
C51 C52 C53 C54 -0.6(16)
C50 C49 C54 C53 3.2(14)
N4 C49 C54 C53 176.7(8)
C50 C49 C54 C55 -176.9(9)
N4 C49 C54 C55 -3.4(13)
C52 C53 C54 C49 -2.0(15)
C52 C53 C54 C55 178.1(10)
C49 C54 C55 C57 -147.4(10)
C53 C54 C55 C57 32.4(14)
C49 C54 C55 C56 93.1(12)
C53 C54 C55 C56 -87.0(11)
C51 C50 C58 C60 69.9(12)
C49 C50 C58 C60 -108.1(11)
C51 C50 C58 C59 -51.1(13)
C49 C50 C58 C59 130.9(10)
